data_7204630
loop_
_publ_author_name
'Lutta, Samuel T.'
'Chernova, Natasha A.'
'Zavalij, Peter Y.'
'Whittingham, M. Stanley'

_publ_section_title
;
 Solvothermal synthesis and characterization of a layered pyridinium
 vanadate, (C5H6N)V3O7
;
_journal_issue 6
_journal_name_full 'Journal of Materials Chemistry'
_journal_page_first 1424
_journal_paper_doi 10.1039/b302534a
_journal_volume 13
_journal_year 2003
_chemical_formula_moiety '(C5 H5 N H)1+, V3 O7'
_chemical_formula_sum 'C5 H6 N O7 V3'
_chemical_formula_weight 344.93
_chemical_name_systematic 'pyridinium trivanadate heptaoxide'
_space_group_IT_number 4
_symmetry_cell_setting monoclinic
_symmetry_space_group_name_Hall 'P 2yb'
_symmetry_space_group_name_H-M 'P 1 21 1'
_atom_sites_solution_hydrogens geom
_atom_sites_solution_primary direct
_atom_sites_solution_secondary difmap
_cell_angle_alpha 90.00
_cell_angle_beta 94.460(2)
_cell_angle_gamma 90.00
_cell_formula_units_Z 2
_cell_length_a 7.5296(9)
_cell_length_b 6.6592(8)
_cell_length_c 10.1513(12)
_cell_measurement_reflns_used 2909
_cell_measurement_temperature 296(2)
_cell_measurement_theta_max 61.867
_cell_measurement_theta_min 5.427
_cell_volume 507.46(10)
_computing_cell_refinement 'SAINT (Bruker, 1999)'
_computing_data_collection 'SMART (Bruker, 1999)'
_computing_data_reduction SAINT
_computing_molecular_graphics 'ORTEP-3 (Farrugia,1997), ATOMS (Dowty,1999)'
_computing_publication_material SHELXL-97
_computing_structure_refinement 'SHELXL-97 (Sheldrick, 1997)'
_computing_structure_solution 'SHELXS-97 (Sheldrick, 1990)'
_diffrn_ambient_temperature 296(2)
_diffrn_measured_fraction_theta_full 0.996
_diffrn_measured_fraction_theta_max 0.996
_diffrn_measurement_device_type 'Bruker SmartApex CCD area detector'
_diffrn_measurement_method '\w scans'
_diffrn_radiation_monochromator graphite
_diffrn_radiation_source 'fine-focus sealed tube'
_diffrn_radiation_type MoK\a
_diffrn_radiation_wavelength 0.71073
_diffrn_reflns_av_R_equivalents 0.0319
_diffrn_reflns_av_sigmaI/netI 0.0568
_diffrn_reflns_limit_h_max 10
_diffrn_reflns_limit_h_min -10
_diffrn_reflns_limit_k_max 9
_diffrn_reflns_limit_k_min -9
_diffrn_reflns_limit_l_max 14
_diffrn_reflns_limit_l_min -13
_diffrn_reflns_number 5774
_diffrn_reflns_theta_full 30.03
_diffrn_reflns_theta_max 30.03
_diffrn_reflns_theta_min 2.01
_diffrn_standards_decay_% 0.00
_exptl_absorpt_coefficient_mu 2.723
_exptl_absorpt_correction_T_max 0.9342
_exptl_absorpt_correction_T_min 0.7392
_exptl_absorpt_correction_type multi-scan
_exptl_absorpt_process_details 'SADABS (Sheldrick, 1996)'
_exptl_crystal_colour black
_exptl_crystal_density_diffrn 2.257
_exptl_crystal_density_method 'not measured'
_exptl_crystal_description plate
_exptl_crystal_F_000 336
_exptl_crystal_size_max 0.28
_exptl_crystal_size_mid 0.13
_exptl_crystal_size_min 0.025
_refine_diff_density_max 0.849
_refine_diff_density_min -0.460
_refine_diff_density_rms 0.122
_refine_ls_abs_structure_details 'Flack H D (1983), Acta Cryst. A39, 876-881'
_refine_ls_abs_structure_Flack 0.05(4)
_refine_ls_extinction_method none
_refine_ls_goodness_of_fit_ref 1.018
_refine_ls_hydrogen_treatment constr
_refine_ls_matrix_type full
_refine_ls_number_parameters 145
_refine_ls_number_reflns 2902
_refine_ls_number_restraints 1
_refine_ls_restrained_S_all 1.018
_refine_ls_R_factor_all 0.0491
_refine_ls_R_factor_gt 0.0406
_refine_ls_shift/su_max 0.000
_refine_ls_shift/su_mean 0.000
_refine_ls_structure_factor_coef Fsqd
_refine_ls_weighting_details '1/[\s^2^(Fo^2^)+(0.0540P)^2^], P=(Fo^2^+2Fc^2^)/3'
_refine_ls_weighting_scheme calc
_refine_ls_wR_factor_gt 0.0934
_refine_ls_wR_factor_ref 0.0984
_reflns_number_gt 2577
_reflns_number_total 2902
_reflns_threshold_expression >2sigma(I)
_cod_data_source_file b302534a.txt
_cod_data_source_block PyV3O7_0266
_cod_depositor_comments
;
The following automatic conversions were performed:
'_symmetry_cell_setting' value 'Monoclinic' changed to 'monoclinic'
according to '/home/saulius/struct/CIF-dictionaries/cif_core.dic'
dictionary named 'cif_core.dic' version 2.4.1 from 2010-06-29.

Automatic conversion script
Id: cif_fix_enum 1527 2010-12-29 10:47:43Z saulius 
;
_cod_original_sg_symbol_H-M P21
_cod_database_code 7204630

loop_
_symmetry_equiv_pos_as_xyz
'x, y, z'
'-x, y+1/2, -z'

loop_
_atom_site_label
_atom_site_type_symbol
_atom_site_fract_x
_atom_site_fract_y
_atom_site_fract_z
_atom_site_U_iso_or_equiv
_atom_site_adp_type
_atom_site_occupancy
_atom_site_symmetry_multiplicity
_atom_site_calc_flag
_atom_site_refinement_flags
_atom_site_disorder_assembly
_atom_site_disorder_group
V1 V 0.13315(8) 0.36141(10) 0.06143(6) 0.01565(14) Uani 1 1 d . . .
V2 V 0.26005(8) -0.14587(9) 0.13344(6) 0.01597(14) Uani 1 1 d . . .
V3 V 0.53028(8) 0.13370(9) 0.05984(7) 0.01775(15) Uani 1 1 d . . .
O1 O 0.0116(4) 0.3787(6) 0.1823(3) 0.0309(7) Uani 1 1 d . . .
O2 O 0.2757(5) -0.1627(6) 0.2904(3) 0.0322(7) Uani 1 1 d . . .
O3 O 0.6206(4) 0.2155(5) 0.1972(4) 0.0321(7) Uani 1 1 d . . .
O4 O -0.0016(3) 0.3519(5) -0.0830(3) 0.0223(5) Uani 1 1 d . . .
O5 O 0.2687(3) 0.1394(5) 0.0800(3) 0.0222(6) Uani 1 1 d . . .
O6 O 0.2699(4) 0.5803(4) 0.0580(3) 0.0237(7) Uani 1 1 d . . .
O7 O 0.4950(3) -0.1499(4) 0.0674(3) 0.0206(5) Uani 1 1 d . . .
N1 N 0.1648(6) 0.3095(8) 0.6888(4) 0.0424(12) Uani 1 1 d . . .
H1 H 0.1209 0.3176 0.7644 0.051 Uiso 1 1 calc R . .
C1 C 0.1500(8) 0.4640(10) 0.6089(7) 0.0527(16) Uani 1 1 d . . .
H1A H 0.0948 0.5808 0.6350 0.063 Uiso 1 1 calc R . .
C2 C 0.2161(9) 0.4537(11) 0.4861(7) 0.061(2) Uani 1 1 d . . .
H2 H 0.2052 0.5609 0.4273 0.073 Uiso 1 1 calc R . .
C3 C 0.2986(9) 0.2786(14) 0.4547(6) 0.067(2) Uani 1 1 d . . .
H3 H 0.3470 0.2679 0.3734 0.080 Uiso 1 1 calc R . .
C4 C 0.3112(8) 0.1215(12) 0.5384(7) 0.0607(17) Uani 1 1 d . . .
H4 H 0.3645 0.0024 0.5144 0.073 Uiso 1 1 calc R . .
C5 C 0.2458(8) 0.1396(11) 0.6569(6) 0.0529(14) Uani 1 1 d . . .
H5 H 0.2568 0.0339 0.7169 0.063 Uiso 1 1 calc R . .

loop_
_atom_site_aniso_label
_atom_site_aniso_U_11
_atom_site_aniso_U_22
_atom_site_aniso_U_33
_atom_site_aniso_U_23
_atom_site_aniso_U_13
_atom_site_aniso_U_12
V1 0.0143(3) 0.0074(2) 0.0259(3) -0.0004(3) 0.0058(2) -0.0003(3)
V2 0.0172(3) 0.0084(3) 0.0227(3) 0.0002(3) 0.0042(2) -0.0004(3)
V3 0.0162(3) 0.0081(3) 0.0292(3) -0.0016(3) 0.0038(2) 0.0000(2)
O1 0.0299(16) 0.0282(17) 0.0369(16) -0.0039(15) 0.0169(13) -0.0013(15)
O2 0.0417(18) 0.0262(17) 0.0288(15) 0.0001(15) 0.0031(13) -0.0053(15)
O3 0.0306(17) 0.0252(16) 0.0400(19) -0.0066(14) -0.0008(14) -0.0046(13)
O4 0.0168(12) 0.0189(13) 0.0314(14) -0.0013(15) 0.0036(10) 0.0014(13)
O5 0.0152(12) 0.0073(11) 0.0449(17) 0.0045(14) 0.0066(11) 0.0012(12)
O6 0.0194(13) 0.0104(13) 0.0430(19) -0.0049(12) 0.0128(13) -0.0021(10)
O7 0.0194(12) 0.0077(11) 0.0353(14) -0.0008(14) 0.0065(10) -0.0026(11)
N1 0.035(2) 0.064(3) 0.030(2) -0.005(2) 0.0095(17) 0.000(2)
C1 0.042(3) 0.041(3) 0.073(5) -0.009(3) -0.003(3) 0.006(3)
C2 0.072(5) 0.051(4) 0.058(4) 0.023(3) -0.013(4) -0.014(4)
C3 0.052(4) 0.119(7) 0.031(3) -0.009(4) 0.009(3) -0.024(4)
C4 0.056(4) 0.057(4) 0.071(4) -0.027(4) 0.015(3) -0.001(3)
C5 0.049(3) 0.045(3) 0.063(4) 0.014(3) -0.001(3) -0.005(3)

loop_
_atom_type_symbol
_atom_type_description
_atom_type_scat_dispersion_real
_atom_type_scat_dispersion_imag
_atom_type_scat_source
C C 0.0033 0.0016 'International Tables Vol C Tables 4.2.6.8 and 6.1.1.4'
H H 0.0000 0.0000 'International Tables Vol C Tables 4.2.6.8 and 6.1.1.4'
N N 0.0061 0.0033 'International Tables Vol C Tables 4.2.6.8 and 6.1.1.4'
O O 0.0106 0.0060 'International Tables Vol C Tables 4.2.6.8 and 6.1.1.4'
V V 0.3005 0.5294 'International Tables Vol C Tables 4.2.6.8 and 6.1.1.4'

loop_
_geom_angle_atom_site_label_1
_geom_angle_atom_site_label_2
_geom_angle_atom_site_label_3
_geom_angle
_geom_angle_site_symmetry_1
_geom_angle_site_symmetry_3
_geom_angle_publ_flag
O1 V1 O4 108.88(16) . . ?
O1 V1 O6 108.83(16) . . ?
O4 V1 O6 108.46(15) . . ?
O1 V1 O5 109.56(16) . . ?
O4 V1 O5 110.60(15) . . ?
O6 V1 O5 110.47(11) . . ?
O2 V2 O7 110.27(15) . . ?
O2 V2 O4 104.71(15) . 2_545 ?
O7 V2 O4 144.81(12) . 2_545 ?
O2 V2 O5 109.92(16) . . ?
O7 V2 O5 82.41(11) . . ?
O4 V2 O5 89.36(12) 2_545 . ?
O2 V2 O6 108.65(17) . 1_545 ?
O7 V2 O6 77.95(11) . 1_545 ?
O4 V2 O6 87.63(13) 2_545 1_545 ?
O5 V2 O6 140.78(12) . 1_545 ?
O2 V2 V3 107.72(13) . . ?
O7 V2 V3 40.75(9) . . ?
O4 V2 V3 129.48(9) 2_545 . ?
O5 V2 V3 43.42(7) . . ?
O6 V2 V3 116.32(8) 1_545 . ?
O2 V2 V3 128.23(14) . 2_645 ?
O7 V2 V3 39.28(9) . 2_645 ?
O4 V2 V3 112.67(9) 2_545 2_645 ?
O5 V2 V3 105.10(9) . 2_645 ?
O6 V2 V3 42.15(8) 1_545 2_645 ?
V3 V2 V3 74.316(17) . 2_645 ?
O3 V3 O7 110.68(15) . . ?
O3 V3 O7 109.96(15) . 2_655 ?
O7 V3 O7 139.18(7) . 2_655 ?
O3 V3 O5 105.10(16) . . ?
O7 V3 O5 82.71(12) . . ?
O7 V3 O5 90.44(12) 2_655 . ?
O3 V3 O6 106.85(16) . 2_645 ?
O7 V3 O6 87.83(12) . 2_645 ?
O7 V3 O6 77.02(12) 2_655 2_645 ?
O5 V3 O6 147.99(15) . 2_645 ?
O3 V3 V2 104.68(13) . . ?
O7 V3 V2 41.55(8) . . ?
O7 V3 V2 128.03(8) 2_655 . ?
O5 V3 V2 42.93(9) . . ?
O6 V3 V2 127.46(9) 2_645 . ?
O3 V3 V2 101.20(13) . 2_655 ?
O7 V3 V2 126.36(9) . 2_655 ?
O7 V3 V2 39.41(8) 2_655 2_655 ?
O5 V3 V2 129.20(9) . 2_655 ?
O6 V3 V2 41.04(8) 2_645 2_655 ?
V2 V3 V2 154.11(3) . 2_655 ?
V1 O4 V2 136.58(16) . 2 ?
V1 O5 V2 141.98(15) . . ?
V1 O5 V3 124.15(16) . . ?
V2 O5 V3 93.65(12) . . ?
V1 O6 V2 134.79(16) . 1_565 ?
V1 O6 V3 127.62(16) . 2_655 ?
V2 O6 V3 96.81(12) 1_565 2_655 ?
V3 O7 V3 135.80(15) . 2_645 ?
V3 O7 V2 97.69(13) . . ?
V3 O7 V2 101.31(13) 2_645 . ?
C1 N1 C5 122.2(5) . . ?
C1 N1 H1 118.9 . . ?
C5 N1 H1 118.9 . . ?
N1 C1 C2 120.1(6) . . ?
N1 C1 H1A 119.9 . . ?
C2 C1 H1A 119.9 . . ?
C3 C2 C1 117.0(6) . . ?
C3 C2 H2 121.5 . . ?
C1 C2 H2 121.5 . . ?
C4 C3 C2 121.7(6) . . ?
C4 C3 H3 119.2 . . ?
C2 C3 H3 119.2 . . ?
C5 C4 C3 119.0(7) . . ?
C5 C4 H4 120.5 . . ?
C3 C4 H4 120.5 . . ?
N1 C5 C4 120.0(6) . . ?
N1 C5 H5 120.0 . . ?
C4 C5 H5 120.0 . . ?

loop_
_geom_bond_atom_site_label_1
_geom_bond_atom_site_label_2
_geom_bond_distance
_geom_bond_site_symmetry_2
_geom_bond_publ_flag
V1 O1 1.591(3) . ?
V1 O4 1.718(3) . ?
V1 O6 1.787(3) . ?
V1 O5 1.798(3) . ?
V2 O2 1.593(3) . ?
V2 O7 1.940(3) . ?
V2 O4 1.973(3) 2_545 ?
V2 O5 1.978(3) . ?
V2 O6 1.981(3) 1_545 ?
V2 V3 2.8984(9) . ?
V2 V3 2.9964(9) 2_645 ?
V3 O3 1.598(3) . ?
V3 O7 1.909(3) . ?
V3 O7 1.935(3) 2_655 ?
V3 O5 1.996(3) . ?
V3 O6 2.025(3) 2_645 ?
V3 V2 2.9964(9) 2_655 ?
O4 V2 1.973(3) 2 ?
O6 V2 1.981(3) 1_565 ?
O6 V3 2.025(3) 2_655 ?
O7 V3 1.935(3) 2_645 ?
N1 C1 1.309(8) . ?
N1 C5 1.338(9) . ?
N1 H1 0.8600 . ?
C1 C2 1.380(10) . ?
C1 H1A 0.9300 . ?
C2 C3 1.371(10) . ?
C2 H2 0.9300 . ?
C3 C4 1.346(11) . ?
C3 H3 0.9300 . ?
C4 C5 1.340(9) . ?
C4 H4 0.9300 . ?
C5 H5 0.9300 . ?

loop_
_geom_hbond_atom_site_label_D
_geom_hbond_atom_site_label_H
_geom_hbond_atom_site_label_A
_geom_hbond_distance_DH
_geom_hbond_distance_HA
_geom_hbond_distance_DA
_geom_hbond_angle_DHA
_geom_hbond_site_symmetry_A
N1 H1 O4 0.86 1.878 2.732(5) 172.25 1_556

loop_
_geom_torsion_atom_site_label_1
_geom_torsion_atom_site_label_2
_geom_torsion_atom_site_label_3
_geom_torsion_atom_site_label_4
_geom_torsion
_geom_torsion_site_symmetry_1
_geom_torsion_site_symmetry_2
_geom_torsion_site_symmetry_3
_geom_torsion_site_symmetry_4
_geom_torsion_publ_flag
O2 V2 V3 O3 -4.0(2) . . . . ?
O7 V2 V3 O3 -104.76(18) . . . . ?
O4 V2 V3 O3 123.47(17) 2_545 . . . ?
O5 V2 V3 O3 96.52(19) . . . . ?
O6 V2 V3 O3 -126.19(18) 1_545 . . . ?
V3 V2 V3 O3 -129.83(13) 2_645 . . . ?
O2 V2 V3 O7 100.74(19) . . . . ?
O4 V2 V3 O7 -131.77(17) 2_545 . . . ?
O5 V2 V3 O7 -158.72(18) . . . . ?
O6 V2 V3 O7 -21.43(16) 1_545 . . . ?
V3 V2 V3 O7 -25.07(12) 2_645 . . . ?
O2 V2 V3 O7 -134.78(18) . . . 2_655 ?
O7 V2 V3 O7 124.47(12) . . . 2_655 ?
O4 V2 V3 O7 -7.30(16) 2_545 . . 2_655 ?
O5 V2 V3 O7 -34.25(17) . . . 2_655 ?
O6 V2 V3 O7 103.04(16) 1_545 . . 2_655 ?
V3 V2 V3 O7 99.41(11) 2_645 . . 2_655 ?
O2 V2 V3 O5 -100.54(19) . . . . ?
O7 V2 V3 O5 158.72(18) . . . . ?
O4 V2 V3 O5 26.95(17) 2_545 . . . ?
O6 V2 V3 O5 137.29(16) 1_545 . . . ?
V3 V2 V3 O5 133.65(14) 2_645 . . . ?
O2 V2 V3 O6 121.32(19) . . . 2_645 ?
O7 V2 V3 O6 20.58(18) . . . 2_645 ?
O4 V2 V3 O6 -111.20(17) 2_545 . . 2_645 ?
O5 V2 V3 O6 -138.1(2) . . . 2_645 ?
O6 V2 V3 O6 -0.9(2) 1_545 . . 2_645 ?
V3 V2 V3 O6 -4.49(12) 2_645 . . 2_645 ?
O2 V2 V3 V2 174.62(15) . . . 2_655 ?
O7 V2 V3 V2 73.88(14) . . . 2_655 ?
O4 V2 V3 V2 -57.89(14) 2_545 . . 2_655 ?
O5 V2 V3 V2 -84.84(15) . . . 2_655 ?
O6 V2 V3 V2 52.45(13) 1_545 . . 2_655 ?
V3 V2 V3 V2 48.81(6) 2_645 . . 2_655 ?
O1 V1 O4 V2 -0.8(3) . . . 2 ?
O6 V1 O4 V2 -119.1(2) . . . 2 ?
O5 V1 O4 V2 119.6(2) . . . 2 ?
O1 V1 O5 V2 40.8(3) . . . . ?
O4 V1 O5 V2 -79.2(3) . . . . ?
O6 V1 O5 V2 160.7(3) . . . . ?
O1 V1 O5 V3 -132.2(2) . . . . ?
O4 V1 O5 V3 107.8(2) . . . . ?
O6 V1 O5 V3 -12.3(2) . . . . ?
O2 V2 O5 V1 -79.2(3) . . . . ?
O7 V2 O5 V1 171.9(3) . . . . ?
O4 V2 O5 V1 26.2(3) 2_545 . . . ?
O6 V2 O5 V1 111.7(3) 1_545 . . . ?
V3 V2 O5 V1 -174.2(4) . . . . ?
V3 V2 O5 V1 139.6(3) 2_645 . . . ?
O2 V2 O5 V3 95.04(17) . . . . ?
O7 V2 O5 V3 -13.83(12) . . . . ?
O4 V2 O5 V3 -159.52(13) 2_545 . . . ?
O6 V2 O5 V3 -74.07(18) 1_545 . . . ?
V3 V2 O5 V3 -46.18(12) 2_645 . . . ?
O3 V3 O5 V1 80.2(2) . . . . ?
O7 V3 O5 V1 -170.2(2) . . . . ?
O7 V3 O5 V1 -30.6(2) 2_655 . . . ?
O6 V3 O5 V1 -96.3(3) 2_645 . . . ?
V2 V3 O5 V1 175.7(3) . . . . ?
V2 V3 O5 V1 -38.4(3) 2_655 . . . ?
O3 V3 O5 V2 -95.48(17) . . . . ?
O7 V3 O5 V2 14.05(12) . . . . ?
O7 V3 O5 V2 153.69(13) 2_655 . . . ?
O6 V3 O5 V2 88.0(3) 2_645 . . . ?
V2 V3 O5 V2 145.87(6) 2_655 . . . ?
O1 V1 O6 V2 -19.5(3) . . . 1_565 ?
O4 V1 O6 V2 98.8(3) . . . 1_565 ?
O5 V1 O6 V2 -139.8(3) . . . 1_565 ?
O1 V1 O6 V3 173.1(2) . . . 2_655 ?
O4 V1 O6 V3 -68.6(2) . . . 2_655 ?
O5 V1 O6 V3 52.8(2) . . . 2_655 ?
O3 V3 O7 V3 -156.0(2) . . . 2_645 ?
O7 V3 O7 V3 18.41(18) 2_655 . . 2_645 ?
O5 V3 O7 V3 100.6(2) . . . 2_645 ?
O6 V3 O7 V3 -48.8(2) 2_645 . . 2_645 ?
V2 V3 O7 V3 115.0(2) . . . 2_645 ?
V2 V3 O7 V3 -33.6(2) 2_655 . . 2_645 ?
O3 V3 O7 V2 89.00(17) . . . . ?
O7 V3 O7 V2 -96.59(11) 2_655 . . . ?
O5 V3 O7 V2 -14.43(12) . . . . ?
O6 V3 O7 V2 -163.79(14) 2_645 . . . ?
V2 V3 O7 V2 -148.61(6) 2_655 . . . ?
O2 V2 O7 V3 -93.92(18) . . . . ?
O4 V2 O7 V3 92.5(2) 2_545 . . . ?
O5 V2 O7 V3 14.58(12) . . . . ?
O6 V2 O7 V3 160.43(15) 1_545 . . . ?
V3 V2 O7 V3 139.89(18) 2_645 . . . ?
O2 V2 O7 V3 126.19(17) . . . 2_645 ?
O4 V2 O7 V3 -47.4(3) 2_545 . . 2_645 ?
O5 V2 O7 V3 -125.31(15) . . . 2_645 ?
O6 V2 O7 V3 20.55(13) 1_545 . . 2_645 ?
V3 V2 O7 V3 -139.89(18) . . . 2_645 ?
C5 N1 C1 C2 1.3(9) . . . . ?
N1 C1 C2 C3 -1.1(10) . . . . ?
C1 C2 C3 C4 1.5(11) . . . . ?
C2 C3 C4 C5 -1.9(11) . . . . ?
C1 N1 C5 C4 -1.7(9) . . . . ?
C3 C4 C5 N1 2.0(10) . . . . ?
